data_1525924
loop_
_publ_author_name
'Marra, G.L.'
'Artioli, G.'
'Fitch, A.N.'
'Milanesio, M.'
'Lamberti, C.'

_publ_section_title
;
 Orthorhombic to monoclinic phase transition in high-Ti-loaded TS-1:an
 attempt to locate Ti in the MFI framework by low temperature XRD
;
_journal_name_full 'Microporous and Mesoporous Materials'
_journal_page_first 85
_journal_page_last 94
_journal_volume 40
_journal_year 2000
_chemical_formula_sum 'O192 Si93.52 Ti2.48'
_chemical_name_systematic '(Ti2.48 Si93.52) O192'
_space_group_IT_number 62
_symmetry_space_group_name_Hall '-P 2ac 2n'
_symmetry_space_group_name_H-M 'P n m a'
_cell_angle_alpha 90
_cell_angle_beta 90
_cell_angle_gamma 90
_cell_formula_units_Z 1
_cell_length_a 20.10139
_cell_length_b 19.90489
_cell_length_c 13.3991
_cell_volume 5361.194
_citation_journal_id_ASTM MIMMFJ
_cod_data_source_file Marra_MIMMFJ_2000_257.cif
_cod_data_source_block O192Si93.52Ti2.48
_cod_database_code 1525924

loop_
_symmetry_equiv_pos_as_xyz
x,y,z
-x+1/2,-y,z+1/2
x+1/2,-y+1/2,-z+1/2
-x,y+1/2,-z
-x,-y,-z
x-1/2,y,-z-1/2
-x-1/2,y-1/2,z-1/2
x,-y-1/2,z

loop_
_atom_site_label
_atom_site_type_symbol
_atom_site_fract_x
_atom_site_fract_y
_atom_site_fract_z
_atom_site_occupancy
_atom_site_U_iso_or_equiv
Si6 Si+4 0.1903 0.058 0.6772 0.97 0.0
Ti5 Ti+4 0.3089 0.8691 0.8206 0.04 0.0
O4 O-2 0.0923 0.0639 -0.0809 1 0.0
Ti4 Ti+4 0.4251 0.8262 -0.0326 0.02 0.0
O9 O-2 0.1965 0.8484 0.029 1 0.0
O11 O-2 0.119 -0.156 0.731 1 0.0
O3 O-2 0.2005 0.06 0.025 1 0.0
O16 O-2 0.4053 -0.0021 0.591 1 0.0
O2 O-2 0.3112 0.0573 -0.0728 1 0.0
O20 O-2 0.2 0.8686 0.585 1 0.0
O18 O-2 0.1942 0.129 0.622 1 0.0
Si1 Si+4 0.4229 0.0567 0.6645 0.97 0.0
O14 O-2 0.08 -0.0496 -0.173 1 0.0
O15 O-2 0.4189 0.1278 0.61 1 0.0
Si11 Si+4 0.0731 0.8714 -0.182 0.95 0.0
O6 O-2 0.2442 0.055 0.763 1 0.0
Si8 Si+4 0.3089 0.8691 0.8206 0.96 0.0
O21 O-2 -0.0035 0.047 0.792 1 0.0
Si4 Si+4 0.121 0.0637 0.0298 1 0.0
Si10 Si+4 0.1188 0.8264 0.032 0.91 0.0
O19 O-2 0.198 -0.0013 0.603 1 0.0
Si7 Si+4 0.4251 0.8262 -0.0326 0.98 0.0
Ti1 Ti+4 0.4229 0.0567 0.6645 0.03 0.0
O23 O-2 0.429 0.75 0.647 1 0.0
O5 O-2 0.1184 0.055 0.73 1 0.0
O10 O-2 0.09 0.8381 -0.077 1 0.0
Ti8 Ti+4 0.0731 0.8714 -0.182 0.05 0.0
O25 O-2 0.28 0.75 0.059 1 0.0
Ti7 Ti+4 0.1188 0.8264 0.032 0.09 0.0
O26 O-2 0.113 0.75 0.062 1 0.0
O8 O-2 0.3087 0.8451 -0.0681 1 0.0
O17 O-2 0.398 0.8674 0.582 1 0.0
Si2 Si+4 0.3089 0.0293 0.8186 1 0.0
Ti2 Ti+4 0.2788 0.0616 0.0353 0.03 0.0
Si3 Si+4 0.2788 0.0616 0.0353 0.97 0.0
Ti6 Ti+4 0.275 0.8289 0.0348 0.02 0.0
Si12 Si+4 0.1892 0.8264 0.6843 1 0.0
Si9 Si+4 0.275 0.8289 0.0348 0.98 0.0
O22 O-2 -0.0035 0.854 0.793 1 0.0
O1 O-2 0.3722 0.057 0.756 1 0.0
O12 O-2 0.2451 -0.155 0.763 1 0.0
O13 O-2 0.313 -0.0504 -0.184 1 0.0
Si5 Si+4 0.0726 0.0288 0.8163 1 0.0
O24 O-2 0.194 0.75 0.658 1 0.0
Ti3 Ti+4 0.1903 0.058 0.6772 0.03 0.0
O7 O-2 0.3743 -0.162 0.766 1 0.0
